data_7249016
loop_
_publ_author_name
'Su\<sanj, Ru\/der'
'Bedekovi\'c, Nikola'
'Cerovski, Sara'
'Baus Topi\'c, Nea'
'Nemec, Vinko'
'Cin\<ci\'c, Dominik'

_publ_section_title
;
 Evaluation of halogen bonding proclivity of oxazole derivatives carrying
 multiple acceptor sites in cocrystals with perfluorinated iodobenzenes
;
_journal_issue 31
_journal_name_full CrystEngComm
_journal_page_first 4137
_journal_page_last 4145
_journal_paper_doi 10.1039/D4CE00557K
_journal_volume 26
_journal_year 2024
_chemical_formula_moiety 'C6 F3 I3, C8 H6 N2 O'
_chemical_formula_sum 'C14 H6 F3 I3 N2 O'
_chemical_formula_weight 655.91
_space_group_crystal_system monoclinic
_space_group_IT_number 14
_space_group_name_Hall '-P 2yn'
_space_group_name_H-M_alt 'P 1 21/n 1'
_atom_sites_solution_hydrogens geom
_audit_creation_method SHELXL-2019/3
_audit_update_record
;
2024-05-28 deposited with the CCDC.	2024-07-09 downloaded from the CCDC.
;
_cell_angle_alpha 90
_cell_angle_beta 95.150(5)
_cell_angle_gamma 90
_cell_formula_units_Z 4
_cell_length_a 4.9988(3)
_cell_length_b 17.7100(8)
_cell_length_c 19.4968(10)
_cell_measurement_reflns_used 6158
_cell_measurement_temperature 295
_cell_measurement_theta_max 28.7520
_cell_measurement_theta_min 4.5870
_cell_volume 1719.06(16)
_computing_structure_refinement 'SHELXL-2019/2 (Sheldrick, 2019)'
_diffrn_ambient_temperature 295
_diffrn_detector_area_resol_mean 16.3426
_diffrn_measured_fraction_theta_full 0.995
_diffrn_measured_fraction_theta_max 0.996
_diffrn_measurement_device_type 'Xcalibur, Sapphire3'
_diffrn_radiation_type MoK\a
_diffrn_radiation_wavelength 0.71073
_diffrn_reflns_av_R_equivalents 0.0459
_diffrn_reflns_av_unetI/netI 0.0342
_diffrn_reflns_Laue_measured_fraction_full 0.995
_diffrn_reflns_Laue_measured_fraction_max 0.996
_diffrn_reflns_limit_h_max 6
_diffrn_reflns_limit_h_min -6
_diffrn_reflns_limit_k_max 22
_diffrn_reflns_limit_k_min -22
_diffrn_reflns_limit_l_max 24
_diffrn_reflns_limit_l_min -24
_diffrn_reflns_number 16079
_diffrn_reflns_point_group_measured_fraction_full 0.995
_diffrn_reflns_point_group_measured_fraction_max 0.996
_diffrn_reflns_theta_full 25.242
_diffrn_reflns_theta_max 26.993
_diffrn_reflns_theta_min 4.291
_diffrn_source 'fine-focus sealed X-ray tube'
_exptl_absorpt_coefficient_mu 5.487
_exptl_absorpt_correction_T_max 1.00000
_exptl_absorpt_correction_T_min 0.24459
_exptl_absorpt_correction_type multi-scan
_exptl_absorpt_process_details
;
CrysAlisPro 1.171.41.123a (Rigaku Oxford Diffraction, 2022)
Empirical absorption correction using spherical harmonics,
implemented in SCALE3 ABSPACK scaling algorithm.
;
_exptl_crystal_colour colorless
_exptl_crystal_density_diffrn 2.534
_exptl_crystal_description block
_exptl_crystal_F_000 1192
_exptl_crystal_size_max 0.98
_exptl_crystal_size_mid 0.53
_exptl_crystal_size_min 0.23
_refine_diff_density_max 1.354
_refine_diff_density_min -1.798
_refine_diff_density_rms 0.142
_refine_ls_extinction_method none
_refine_ls_goodness_of_fit_ref 1.181
_refine_ls_hydrogen_treatment constr
_refine_ls_matrix_type full
_refine_ls_number_parameters 208
_refine_ls_number_reflns 3748
_refine_ls_number_restraints 0
_refine_ls_restrained_S_all 1.181
_refine_ls_R_factor_all 0.0699
_refine_ls_R_factor_gt 0.0556
_refine_ls_shift/su_max 0.001
_refine_ls_shift/su_mean 0.000
_refine_ls_structure_factor_coef Fsqd
_refine_ls_weighting_details 'w=1/[\s^2^(Fo^2^)+(0.0375P)^2^+7.3685P] where P=(Fo^2^+2Fc^2^)/3'
_refine_ls_weighting_scheme calc
_refine_ls_wR_factor_gt 0.1144
_refine_ls_wR_factor_ref 0.1214
_reflns_Friedel_coverage 0.000
_reflns_number_gt 3112
_reflns_number_total 3748
_reflns_threshold_expression 'I > 2\s(I)'
_cod_data_source_file d4ce00557k2.cif
_cod_data_source_block pox_135tfib
_cod_depositor_comments 'Adding full bibliography for 7249013--7249033.cif.'
_cod_original_sg_symbol_H-M 'P 21/n'
_cod_database_code 7249016
_shelx_shelxl_version_number 2019/3
_shelx_space_group_comment
;
The symmetry employed for this shelxl refinement is uniquely defined
by the following loop, which should always be used as a source of
symmetry information in preference to the above space-group names.
They are only intended as comments.
;

loop_
_space_group_symop_operation_xyz
'x, y, z'
'-x+1/2, y+1/2, -z+1/2'
'-x, -y, -z'
'x-1/2, -y-1/2, z-1/2'

loop_
_atom_site_label
_atom_site_type_symbol
_atom_site_fract_x
_atom_site_fract_y
_atom_site_fract_z
_atom_site_U_iso_or_equiv
_atom_site_adp_type
_atom_site_occupancy
_atom_site_site_symmetry_order
_atom_site_calc_flag
_atom_site_refinement_flags_posn
_atom_site_refinement_flags_adp
_atom_site_refinement_flags_occupancy
_atom_site_disorder_assembly
_atom_site_disorder_group
I1 I 0.42913(11) 0.43183(3) 0.34683(3) 0.05318(18) Uani 1 1 d . . . . .
I3 I -0.47469(11) 0.45067(3) 0.11862(3) 0.05616(18) Uani 1 1 d . . . . .
I2 I 0.03805(19) 0.73416(4) 0.23749(5) 0.1045(4) Uani 1 1 d . . . . .
F1 F 0.3775(11) 0.6070(3) 0.3201(3) 0.0698(15) Uani 1 1 d . . . . .
F3 F -0.0327(10) 0.3875(3) 0.2306(3) 0.0624(13) Uani 1 1 d . . . . .
F2 F -0.3506(11) 0.6224(3) 0.1525(3) 0.0719(15) Uani 1 1 d . . . . .
O1 O 1.2836(13) 0.1657(4) 0.4572(3) 0.0693(18) Uani 1 1 d . . . . .
N1 N 0.8003(15) 0.3594(4) 0.4500(4) 0.0586(18) Uani 1 1 d . . . . .
C9 C 0.1698(15) 0.4959(4) 0.2791(4) 0.0409(16) Uani 1 1 d . . . . .
C12 C -0.1783(17) 0.5805(4) 0.1935(4) 0.0506(19) Uani 1 1 d . . . . .
C13 C -0.1957(15) 0.5040(4) 0.1894(4) 0.0428(16) Uani 1 1 d . . . . .
N2 N 1.6240(16) 0.1257(5) 0.5273(4) 0.073(2) Uani 1 1 d . . . . .
C2 C 1.1576(15) 0.2854(4) 0.5059(4) 0.0492(19) Uani 1 1 d . . . . .
C6 C 1.3276(14) 0.2191(5) 0.5073(4) 0.0477(19) Uani 1 1 d . . . . .
C1 C 0.9577(17) 0.2982(5) 0.4523(4) 0.054(2) Uani 1 1 d . . . . .
H1 H 0.933304 0.262931 0.416903 0.065 Uiso 1 1 calc R U . . .
C14 C -0.0211(15) 0.4635(4) 0.2333(4) 0.0443(17) Uani 1 1 d . . . . .
C10 C 0.1849(17) 0.5728(4) 0.2785(4) 0.0498(19) Uani 1 1 d . . . . .
C7 C 1.5357(18) 0.1940(6) 0.5488(5) 0.068(3) Uani 1 1 d . . . . .
H7 H 1.610859 0.219704 0.587442 0.081 Uiso 1 1 calc R U . . .
C11 C 0.0081(17) 0.6179(4) 0.2369(4) 0.054(2) Uani 1 1 d . . . . .
C5 C 0.837(2) 0.4077(5) 0.5016(5) 0.071(3) Uani 1 1 d . . . . .
H5 H 0.724496 0.449543 0.501146 0.085 Uiso 1 1 calc R U . . .
C3 C 1.1904(19) 0.3372(6) 0.5583(5) 0.066(3) Uani 1 1 d . . . . .
H3 H 1.319935 0.329702 0.594918 0.079 Uiso 1 1 calc R U . . .
C4 C 1.030(2) 0.4001(6) 0.5560(5) 0.076(3) Uani 1 1 d . . . . .
H4 H 1.051939 0.436669 0.590313 0.092 Uiso 1 1 calc R U . . .
C8 C 1.470(2) 0.1117(6) 0.4732(5) 0.074(3) Uani 1 1 d . . . . .
H8 H 1.483786 0.068155 0.447122 0.089 Uiso 1 1 calc R U . . .

loop_
_atom_site_aniso_label
_atom_site_aniso_U_11
_atom_site_aniso_U_22
_atom_site_aniso_U_33
_atom_site_aniso_U_23
_atom_site_aniso_U_13
_atom_site_aniso_U_12
I1 0.0570(3) 0.0439(3) 0.0584(3) 0.0047(2) 0.0032(2) 0.0082(2)
I3 0.0482(3) 0.0611(4) 0.0589(3) -0.0165(3) 0.0033(2) -0.0096(3)
I2 0.1338(7) 0.0327(3) 0.1362(7) 0.0032(4) -0.0477(6) -0.0065(4)
F1 0.078(4) 0.049(3) 0.076(3) -0.004(3) -0.028(3) -0.014(3)
F3 0.065(3) 0.037(2) 0.083(3) -0.006(2) -0.003(3) -0.005(2)
F2 0.082(4) 0.055(3) 0.074(3) 0.005(3) -0.024(3) 0.007(3)
O1 0.073(4) 0.076(4) 0.056(3) -0.005(3) -0.011(3) 0.023(3)
N1 0.060(4) 0.056(4) 0.059(4) 0.008(4) 0.000(3) 0.009(4)
C9 0.046(4) 0.035(4) 0.042(4) 0.001(3) 0.005(3) 0.005(3)
C12 0.060(5) 0.038(4) 0.051(4) 0.002(3) -0.005(4) 0.001(4)
C13 0.042(4) 0.040(4) 0.046(4) -0.008(3) 0.003(3) -0.007(3)
N2 0.053(5) 0.086(6) 0.080(6) 0.019(5) 0.002(4) 0.011(4)
C2 0.043(4) 0.046(4) 0.055(4) 0.003(4) -0.011(3) -0.003(3)
C6 0.032(4) 0.066(5) 0.044(4) 0.010(4) -0.004(3) 0.000(4)
C1 0.059(5) 0.049(5) 0.053(5) 0.009(4) -0.006(4) -0.003(4)
C14 0.052(4) 0.034(4) 0.048(4) -0.005(3) 0.010(3) -0.005(3)
C10 0.058(5) 0.039(4) 0.051(4) -0.005(3) -0.005(4) -0.008(4)
C7 0.054(5) 0.071(6) 0.075(6) 0.013(5) -0.012(4) 0.007(5)
C11 0.067(5) 0.028(4) 0.064(5) -0.002(4) -0.008(4) -0.004(4)
C5 0.095(8) 0.052(5) 0.069(6) 0.007(5) 0.022(5) 0.012(5)
C3 0.063(6) 0.075(6) 0.056(5) -0.004(5) -0.017(4) 0.000(5)
C4 0.104(8) 0.059(6) 0.066(6) -0.021(5) 0.005(6) -0.001(6)
C8 0.078(7) 0.075(7) 0.070(6) -0.006(5) 0.012(5) 0.031(6)

loop_
_atom_type_symbol
_atom_type_description
_atom_type_scat_dispersion_real
_atom_type_scat_dispersion_imag
_atom_type_scat_source
C C 0.0033 0.0016 'International Tables Vol C Tables 4.2.6.8 and 6.1.1.4'
H H 0.0000 0.0000 'International Tables Vol C Tables 4.2.6.8 and 6.1.1.4'
N N 0.0061 0.0033 'International Tables Vol C Tables 4.2.6.8 and 6.1.1.4'
O O 0.0106 0.0060 'International Tables Vol C Tables 4.2.6.8 and 6.1.1.4'
F F 0.0171 0.0103 'International Tables Vol C Tables 4.2.6.8 and 6.1.1.4'
I I -0.4742 1.8119 'International Tables Vol C Tables 4.2.6.8 and 6.1.1.4'

loop_
_geom_angle_atom_site_label_1
_geom_angle_atom_site_label_2
_geom_angle_atom_site_label_3
_geom_angle
_geom_angle_site_symmetry_1
_geom_angle_site_symmetry_3
_geom_angle_publ_flag
C8 O1 C6 105.2(7) . . ?
C5 N1 C1 117.4(8) . . ?
C10 C9 C14 116.6(7) . . ?
C10 C9 I1 120.9(6) . . ?
C14 C9 I1 122.5(5) . . ?
F2 C12 C13 118.7(7) . . ?
F2 C12 C11 117.6(7) . . ?
C13 C12 C11 123.6(7) . . ?
C12 C13 C14 116.8(7) . . ?
C12 C13 I3 121.6(6) . . ?
C14 C13 I3 121.6(5) . . ?
C8 N2 C7 103.8(8) . . ?
C3 C2 C1 118.6(8) . . ?
C3 C2 C6 119.8(7) . . ?
C1 C2 C6 121.6(8) . . ?
C7 C6 O1 105.6(8) . . ?
C7 C6 C2 134.8(9) . . ?
O1 C6 C2 119.5(6) . . ?
N1 C1 C2 122.3(8) . . ?
F3 C14 C13 118.4(6) . . ?
F3 C14 C9 117.9(7) . . ?
C13 C14 C9 123.6(7) . . ?
F1 C10 C9 118.8(7) . . ?
F1 C10 C11 118.3(7) . . ?
C9 C10 C11 122.9(7) . . ?
C6 C7 N2 111.4(9) . . ?
C12 C11 C10 116.2(7) . . ?
C12 C11 I2 122.0(6) . . ?
C10 C11 I2 121.7(6) . . ?
N1 C5 C4 124.3(9) . . ?
C2 C3 C4 119.3(8) . . ?
C3 C4 C5 118.1(9) . . ?
N2 C8 O1 114.0(9) . . ?

loop_
_geom_bond_atom_site_label_1
_geom_bond_atom_site_label_2
_geom_bond_distance
_geom_bond_site_symmetry_2
_geom_bond_publ_flag
I1 C9 2.100(7) . ?
I3 C13 2.096(7) . ?
I2 C11 2.065(8) . ?
F1 C10 1.347(9) . ?
F3 C14 1.349(8) . ?
F2 C12 1.344(9) . ?
O1 C8 1.351(11) . ?
O1 C6 1.363(10) . ?
N1 C5 1.320(12) . ?
N1 C1 1.337(11) . ?
C9 C10 1.363(10) . ?
C9 C14 1.372(10) . ?
C12 C13 1.359(11) . ?
C12 C11 1.371(11) . ?
C13 C14 1.370(10) . ?
N2 C8 1.274(12) . ?
N2 C7 1.366(13) . ?
C2 C3 1.372(12) . ?
C2 C1 1.398(10) . ?
C2 C6 1.449(11) . ?
C6 C7 1.336(11) . ?
C10 C11 1.396(11) . ?
C5 C4 1.377(14) . ?
C3 C4 1.369(13) . ?
